data_4334354
loop_
_publ_author_name
'Sumi Ganguly'
'Pradip Pachfule'
'Sukhen Bala'
'Arijit Goswami'
'Sudeshna Bhattacharya'
'Raju Mondal'

_publ_section_title
;
 Azide-Functionalized Lanthanide-Based Metal-Organic Frameworks Showing
 Selective CO2 Gas Adsorption and Postsynthetic Cavity Expansion
;
_journal_name_full 'Inorganic Chemistry'
_journal_page_first 3588
_journal_page_last 3590
_journal_paper_doi 10.1021/ic302823r
_journal_volume 52
_journal_year 2013
_chemical_formula_sum 'C16 H15 N6 O12 Pr'
_chemical_formula_weight 624.25
_chemical_name_systematic
; 
 ? 
;
_space_group_IT_number 2
_symmetry_cell_setting triclinic
_symmetry_space_group_name_Hall '-P 1'
_symmetry_space_group_name_H-M 'P -1'
_atom_sites_solution_hydrogens geom
_atom_sites_solution_primary direct
_atom_sites_solution_secondary difmap
_audit_creation_method SHELXL-97
_cell_angle_alpha 100.634(3)
_cell_angle_beta 91.382(3)
_cell_angle_gamma 111.021(2)
_cell_formula_units_Z 2
_cell_length_a 9.5713(10)
_cell_length_b 9.9024(10)
_cell_length_c 12.3279(13)
_cell_measurement_reflns_used 11117
_cell_measurement_temperature 120(2)
_cell_measurement_theta_max 31.82
_cell_measurement_theta_min 2.25
_cell_volume 1066.73(19)
_computing_cell_refinement 'Bruker APEX-2'
_computing_data_collection 'Bruker APEX-2'
_computing_data_reduction 'Bruker SHELXTL'
_computing_molecular_graphics 'Bruker SHELXTL'
_computing_publication_material 'Bruker SHELXTL'
_computing_structure_refinement 'SHELXL-97 (Sheldrick, 1997)'
_computing_structure_solution 'SHELXS-97 (Sheldrick, 1990)'
_diffrn_ambient_temperature 120(2)
_diffrn_detector_area_resol_mean 8
_diffrn_measured_fraction_theta_full 0.965
_diffrn_measured_fraction_theta_max 0.965
_diffrn_measurement_device_type 'Bruker APEX-2 CCD area detector'
_diffrn_measurement_method '/w scans'
_diffrn_radiation_monochromator graphite
_diffrn_radiation_source 'fine-focus sealed tube'
_diffrn_radiation_type MoK\a
_diffrn_radiation_wavelength 0.71073
_diffrn_reflns_av_R_equivalents 0.0208
_diffrn_reflns_av_sigmaI/netI 0.0233
_diffrn_reflns_limit_h_max 12
_diffrn_reflns_limit_h_min -12
_diffrn_reflns_limit_k_max 12
_diffrn_reflns_limit_k_min -12
_diffrn_reflns_limit_l_max 14
_diffrn_reflns_limit_l_min -16
_diffrn_reflns_number 14004
_diffrn_reflns_theta_full 27.50
_diffrn_reflns_theta_max 27.50
_diffrn_reflns_theta_min 1.69
_diffrn_standards_decay_% 0
_exptl_absorpt_coefficient_mu 2.363
_exptl_absorpt_correction_T_max 1.0000
_exptl_absorpt_correction_T_min 0.732484
_exptl_absorpt_correction_type multi-scan
_exptl_absorpt_process_details 'SADABS v.2.03 (Bruker, 2001), R(int)=0.0562 before correction'
_exptl_crystal_colour Brown
_exptl_crystal_density_diffrn 1.944
_exptl_crystal_description Block
_exptl_crystal_F_000 616
_exptl_crystal_size_max 0.28
_exptl_crystal_size_mid 0.26
_exptl_crystal_size_min 0.20
_refine_diff_density_max 1.080
_refine_diff_density_min -0.696
_refine_diff_density_rms 0.091
_refine_ls_extinction_method none
_refine_ls_goodness_of_fit_ref 1.046
_refine_ls_hydrogen_treatment mixed
_refine_ls_matrix_type full
_refine_ls_number_parameters 343
_refine_ls_number_reflns 4723
_refine_ls_number_restraints 0
_refine_ls_restrained_S_all 1.046
_refine_ls_R_factor_all 0.0218
_refine_ls_R_factor_gt 0.0205
_refine_ls_shift/su_max 0.002
_refine_ls_shift/su_mean 0.000
_refine_ls_structure_factor_coef Fsqd
_refine_ls_weighting_details 'calc w=1/[\s^2^(Fo^2^)+(0.0316P)^2^+0.6961P] where P=(Fo^2^+2Fc^2^)/3'
_refine_ls_weighting_scheme calc
_refine_ls_wR_factor_gt 0.0522
_refine_ls_wR_factor_ref 0.0529
_reflns_number_gt 4505
_reflns_number_total 4723
_reflns_threshold_expression I>2\s(I)
_cod_data_source_file ic302823r_si_004.cif
_cod_data_source_block 12ssg026_0m
_cod_database_code 4334354

loop_
_symmetry_equiv_pos_as_xyz
'x, y, z'
'-x, -y, -z'

loop_
_atom_site_label
_atom_site_type_symbol
_atom_site_fract_x
_atom_site_fract_y
_atom_site_fract_z
_atom_site_U_iso_or_equiv
_atom_site_adp_type
_atom_site_occupancy
_atom_site_symmetry_multiplicity
_atom_site_calc_flag
_atom_site_refinement_flags
Pr1 Pr 0.792197(11) 0.050553(12) 0.016255(9) 0.01134(5) Uani 1 1 d .
O1A O 0.99495(17) 0.29795(18) 0.09682(14) 0.0196(3) Uani 1 1 d .
C1A C 1.2635(2) 0.3960(2) 0.11408(18) 0.0146(4) Uani 1 1 d .
O1 O 0.7261(2) 0.10472(19) 0.22048(14) 0.0217(4) Uani 1 1 d .
C1 C 0.7812(3) -0.0083(3) 0.36571(19) 0.0189(5) Uani 1 1 d .
N1A N 1.6587(2) 0.5022(2) 0.24514(17) 0.0212(4) Uani 1 1 d .
N1 N 0.6601(3) 0.1153(3) 0.64299(18) 0.0288(5) Uani 1 1 d .
O1W O 0.91894(18) 0.14406(19) -0.14502(14) 0.0199(3) Uani 1 1 d .
H1WB H 0.9595 0.2490 -0.1700 0.030 Uiso 1 1 d .
H1WA H 0.9906 0.1032 -0.1678 0.031 Uiso 1 1 d .
O2A O 1.10942(17) 0.13817(17) 0.06971(13) 0.0163(3) Uani 1 1 d .
O2W O 0.6085(2) -0.0381(2) -0.16782(14) 0.0202(4) Uani 1 1 d .
H2WB H 0.527(4) -0.059(4) -0.165(3) 0.044(11) Uiso 1 1 d .
H2WA H 0.641(5) 0.019(5) -0.218(4) 0.067 Uiso 1 1 d .
O2 O 0.85936(18) -0.03742(19) 0.18333(13) 0.0190(3) Uani 1 1 d .
C2A C 1.3872(2) 0.3851(3) 0.17125(18) 0.0150(4) Uani 1 1 d .
H2A H 1.377(3) 0.307(3) 0.202(2) 0.021(7) Uiso 1 1 d .
C2 C 0.7247(3) 0.0721(3) 0.4471(2) 0.0207(5) Uani 1 1 d .
H2 H 0.693(3) 0.146(4) 0.425(2) 0.028(8) Uiso 1 1 d .
N2 N 0.6071(3) 0.2070(3) 0.62043(18) 0.0282(5) Uani 1 1 d .
N2A N 1.6337(2) 0.4200(2) 0.31303(18) 0.0256(5) Uani 1 1 d .
C3A C 1.5265(2) 0.5016(2) 0.18501(18) 0.0150(4) Uani 1 1 d .
C3 C 0.7170(3) 0.0412(3) 0.5538(2) 0.0223(5) Uani 1 1 d .
O3 O 0.9147(2) -0.3401(2) 0.45210(16) 0.0335(4) Uani 1 1 d .
N3 N 0.5531(3) 0.2892(3) 0.6111(2) 0.0399(6) Uani 1 1 d .
N3A N 1.6239(3) 0.3518(3) 0.3783(2) 0.0419(6) Uani 1 1 d .
O3A O 1.32120(18) 0.77003(18) -0.01676(14) 0.0187(3) Uani 1 1 d .
O3W O 1.0354(2) 0.4348(2) -0.17358(18) 0.0342(4) Uani 1 1 d .
H3WB H 1.1366 0.4581 -0.1925 0.051 Uiso 1 1 d .
H3WA H 0.9976 0.5013 -0.1336 0.051 Uiso 1 1 d .
C4 C 0.7635(3) -0.0682(3) 0.5793(2) 0.0229(5) Uani 1 1 d .
H4C H 0.7582 -0.0875 0.6504 0.027 Uiso 1 1 calc R
O4 O 0.8480(3) -0.2938(3) 0.62237(17) 0.0429(6) Uani 1 1 d .
H4B H 0.8682 -0.3661 0.6279 0.064 Uiso 1 1 calc R
C4A C 1.5445(2) 0.6230(2) 0.13844(18) 0.0143(4) Uani 1 1 d .
H4A H 1.638(3) 0.695(3) 0.146(2) 0.023(7) Uiso 1 1 d .
O4A O 1.56862(17) 0.85669(18) 0.03483(14) 0.0192(3) Uani 1 1 d .
O4W O 0.8919(3) -0.5353(3) 0.6347(2) 0.0511(6) Uani 1 1 d .
H4WA H 1.0126 -0.4829 0.6335 0.077 Uiso 1 1 d .
H4WB H 1.0115 -0.4354 0.6502 0.077 Uiso 1 1 d .
C5 C 0.8181(3) -0.1486(3) 0.4981(2) 0.0213(5) Uani 1 1 d .
C5A C 1.4199(2) 0.6320(2) 0.08109(17) 0.0128(4) Uani 1 1 d .
C6A C 1.2784(2) 0.5200(2) 0.07127(18) 0.0139(4) Uani 1 1 d .
H6A H 1.204(3) 0.529(3) 0.036(2) 0.010(6) Uiso 1 1 d .
C6 C 0.8281(3) -0.1176(3) 0.39118(19) 0.0196(5) Uani 1 1 d .
H6 H 0.863(3) -0.177(3) 0.336(2) 0.018(7) Uiso 1 1 d .
C7 C 0.8656(3) -0.2695(3) 0.5212(2) 0.0241(5) Uani 1 1 d .
C7A C 1.4382(2) 0.7621(2) 0.02891(18) 0.0138(4) Uani 1 1 d .
C8A C 1.1139(2) 0.2699(2) 0.09319(17) 0.0136(4) Uani 1 1 d .
C8 C 0.7895(2) 0.0236(3) 0.25007(19) 0.0174(4) Uani 1 1 d .

loop_
_atom_site_aniso_label
_atom_site_aniso_U_11
_atom_site_aniso_U_22
_atom_site_aniso_U_33
_atom_site_aniso_U_23
_atom_site_aniso_U_13
_atom_site_aniso_U_12
Pr1 0.00961(7) 0.00885(7) 0.01606(7) 0.00450(5) 0.00300(4) 0.00297(5)
O1A 0.0127(7) 0.0138(8) 0.0312(9) 0.0029(7) 0.0037(6) 0.0042(6)
C1A 0.0130(10) 0.0120(10) 0.0170(10) 0.0009(8) 0.0045(8) 0.0035(8)
O1 0.0286(9) 0.0207(9) 0.0209(8) 0.0072(7) 0.0073(7) 0.0132(7)
C1 0.0194(11) 0.0185(12) 0.0190(11) 0.0055(9) 0.0045(9) 0.0063(9)
N1A 0.0162(9) 0.0200(10) 0.0276(11) 0.0096(9) -0.0031(8) 0.0051(8)
N1 0.0390(13) 0.0321(13) 0.0233(11) 0.0095(10) 0.0101(9) 0.0203(11)
O1W 0.0174(8) 0.0216(9) 0.0254(8) 0.0128(7) 0.0085(6) 0.0085(7)
O2A 0.0158(7) 0.0102(7) 0.0219(8) 0.0037(6) 0.0042(6) 0.0032(6)
O2W 0.0160(8) 0.0237(9) 0.0208(8) 0.0065(7) 0.0038(7) 0.0063(7)
O2 0.0176(8) 0.0244(9) 0.0181(8) 0.0065(7) 0.0055(6) 0.0102(7)
C2A 0.0171(10) 0.0114(10) 0.0168(10) 0.0038(9) 0.0031(8) 0.0051(9)
C2 0.0230(11) 0.0197(12) 0.0206(11) 0.0051(10) 0.0032(9) 0.0087(10)
N2 0.0359(12) 0.0310(13) 0.0226(11) 0.0064(9) 0.0091(9) 0.0173(11)
N2A 0.0242(11) 0.0241(11) 0.0285(11) 0.0076(10) -0.0037(9) 0.0083(9)
C3A 0.0143(10) 0.0146(11) 0.0163(10) 0.0026(8) -0.0002(8) 0.0060(9)
C3 0.0251(12) 0.0227(13) 0.0191(11) 0.0037(10) 0.0045(9) 0.0091(10)
O3 0.0443(12) 0.0362(11) 0.0297(10) 0.0077(9) 0.0043(9) 0.0257(10)
N3 0.0541(16) 0.0414(15) 0.0347(13) 0.0099(12) 0.0126(12) 0.0286(14)
N3A 0.0485(16) 0.0415(15) 0.0426(15) 0.0231(13) -0.0009(12) 0.0180(13)
O3A 0.0168(8) 0.0134(8) 0.0271(9) 0.0050(7) -0.0016(6) 0.0067(6)
O3W 0.0330(10) 0.0285(11) 0.0464(12) 0.0130(9) 0.0124(9) 0.0144(9)
C4 0.0268(12) 0.0270(13) 0.0168(11) 0.0073(10) 0.0027(9) 0.0108(11)
O4 0.0736(16) 0.0462(13) 0.0326(11) 0.0205(10) 0.0173(11) 0.0433(13)
C4A 0.0118(10) 0.0114(10) 0.0175(10) 0.0014(8) 0.0032(8) 0.0024(8)
O4A 0.0136(7) 0.0149(8) 0.0289(9) 0.0105(7) 0.0040(6) 0.0021(6)
O4W 0.0554(15) 0.0561(15) 0.0602(15) 0.0299(13) 0.0181(12) 0.0328(13)
C5 0.0221(12) 0.0212(12) 0.0207(11) 0.0055(10) 0.0016(9) 0.0078(10)
C5A 0.0133(9) 0.0107(10) 0.0149(10) 0.0035(8) 0.0035(8) 0.0045(8)
C6A 0.0105(9) 0.0136(10) 0.0174(10) 0.0030(8) 0.0011(8) 0.0044(8)
C6 0.0208(11) 0.0189(12) 0.0180(11) 0.0024(9) 0.0021(9) 0.0066(10)
C7 0.0266(12) 0.0237(13) 0.0238(12) 0.0065(10) 0.0012(10) 0.0105(11)
C7A 0.0137(10) 0.0117(10) 0.0162(10) 0.0025(8) 0.0032(8) 0.0050(8)
C8A 0.0132(9) 0.0115(10) 0.0152(10) 0.0031(8) 0.0033(8) 0.0033(8)
C8 0.0144(10) 0.0153(11) 0.0193(11) 0.0037(9) 0.0025(8) 0.0017(9)

loop_
_atom_type_symbol
_atom_type_description
_atom_type_scat_dispersion_real
_atom_type_scat_dispersion_imag
_atom_type_scat_source
C C 0.0033 0.0016 'International Tables Vol C Tables 4.2.6.8 and 6.1.1.4'
H H 0.0000 0.0000 'International Tables Vol C Tables 4.2.6.8 and 6.1.1.4'
N N 0.0061 0.0033 'International Tables Vol C Tables 4.2.6.8 and 6.1.1.4'
O O 0.0106 0.0060 'International Tables Vol C Tables 4.2.6.8 and 6.1.1.4'
Pr Pr -0.2180 2.8214 'International Tables Vol C Tables 4.2.6.8 and 6.1.1.4'

loop_
_geom_angle_atom_site_label_1
_geom_angle_atom_site_label_2
_geom_angle_atom_site_label_3
_geom_angle
_geom_angle_site_symmetry_1
_geom_angle_site_symmetry_3
O4A Pr1 O3A 95.47(6) 1_445 2_765
O4A Pr1 O2A 88.15(5) 1_445 2_755
O3A Pr1 O2A 155.27(6) 2_765 2_755
O4A Pr1 O1W 134.47(6) 1_445 .
O3A Pr1 O1W 85.19(5) 2_765 .
O2A Pr1 O1W 75.07(5) 2_755 .
O4A Pr1 O1A 149.57(6) 1_445 .
O3A Pr1 O1A 73.94(5) 2_765 .
O2A Pr1 O1A 113.53(5) 2_755 .
O1W Pr1 O1A 74.09(6) . .
O4A Pr1 O2 76.32(5) 1_445 .
O3A Pr1 O2 126.51(5) 2_765 .
O2A Pr1 O2 78.13(5) 2_755 .
O1W Pr1 O2 137.25(5) . .
O1A Pr1 O2 87.15(6) . .
O4A Pr1 O1 72.26(6) 1_445 .
O3A Pr1 O1 76.06(5) 2_765 .
O2A Pr1 O1 127.98(5) 2_755 .
O1W Pr1 O1 149.33(6) . .
O1A Pr1 O1 77.48(5) . .
O2 Pr1 O1 50.86(5) . .
O4A Pr1 O2W 69.61(6) 1_445 .
O3A Pr1 O2W 73.43(6) 2_765 .
O2A Pr1 O2W 85.08(5) 2_755 .
O1W Pr1 O2W 67.05(6) . .
O1A Pr1 O2W 130.51(6) . .
O2 Pr1 O2W 142.34(6) . .
O1 Pr1 O2W 127.70(5) . .
O4A Pr1 O2A 138.29(5) 1_445 .
O3A Pr1 O2A 121.19(5) 2_765 .
O2A Pr1 O2A 67.17(6) 2_755 .
O1W Pr1 O2A 72.80(5) . .
O1A Pr1 O2A 47.92(5) . .
O2 Pr1 O2A 66.29(5) . .
O1 Pr1 O2A 96.33(5) . .
O2W Pr1 O2A 135.84(5) . .
O4A Pr1 C8 71.64(6) 1_445 .
O3A Pr1 C8 101.35(6) 2_765 .
O2A Pr1 C8 102.99(6) 2_755 .
O1W Pr1 C8 152.88(6) . .
O1A Pr1 C8 82.41(6) . .
O2 Pr1 C8 25.51(6) . .
O1 Pr1 C8 25.38(6) . .
O2W Pr1 C8 140.08(6) . .
O2A Pr1 C8 81.48(5) . .
O4A Pr1 C8A 153.70(6) 1_445 .
O3A Pr1 C8A 96.91(6) 2_765 .
O2A Pr1 C8A 90.20(5) 2_755 .
O1W Pr1 C8A 69.83(6) . .
O1A Pr1 C8A 23.69(5) . .
O2 Pr1 C8A 77.65(6) . .
O1 Pr1 C8A 88.36(6) . .
O2W Pr1 C8A 136.37(6) . .
O2A Pr1 C8A 24.39(5) . .
C8 Pr1 C8A 83.20(6) . .
C8A O1A Pr1 103.13(13) . .
C6A C1A C2A 121.0(2) . .
C6A C1A C8A 118.3(2) . .
C2A C1A C8A 120.6(2) . .
C8 O1 Pr1 91.91(13) . .
C6 C1 C2 120.1(2) . .
C6 C1 C8 120.2(2) . .
C2 C1 C8 119.7(2) . .
N2A N1A C3A 115.4(2) . .
N2 N1 C3 116.7(2) . .
Pr1 O1W H1WB 135.5 . .
Pr1 O1W H1WA 112.6 . .
H1WB O1W H1WA 103.1 . .
C8A O2A Pr1 152.23(14) . 2_755
C8A O2A Pr1 86.72(12) . .
Pr1 O2A Pr1 112.83(6) 2_755 .
Pr1 O2W H2WB 120(3) . .
Pr1 O2W H2WA 113(3) . .
H2WB O2W H2WA 111(4) . .
C8 O2 Pr1 95.57(14) . .
C3A C2A C1A 119.2(2) . .
C3A C2A H2A 119.6(18) . .
C1A C2A H2A 121.1(18) . .
C3 C2 C1 119.2(2) . .
C3 C2 H2 123.9(18) . .
C1 C2 H2 116.9(18) . .
N3 N2 N1 172.4(3) . .
N3A N2A N1A 173.9(3) . .
C4A C3A C2A 120.3(2) . .
C4A C3A N1A 116.54(19) . .
C2A C3A N1A 123.2(2) . .
C4 C3 C2 120.9(2) . .
C4 C3 N1 115.2(2) . .
C2 C3 N1 124.0(2) . .
C7A O3A Pr1 138.01(14) . 2_765
H3WB O3W H3WA 125.6 . .
C3 C4 C5 119.8(2) . .
C3 C4 H4C 120.1 . .
C5 C4 H4C 120.1 . .
C7 O4 H4B 109.5 . .
C3A C4A C5A 119.8(2) . .
C3A C4A H4A 118.1(18) . .
C5A C4A H4A 122.1(18) . .
C7A O4A Pr1 167.99(15) . 1_665
H4WA O4W H4WB 23.7 . .
C4 C5 C6 120.0(2) . .
C4 C5 C7 121.5(2) . .
C6 C5 C7 118.5(2) . .
C6A C5A C4A 120.6(2) . .
C6A C5A C7A 119.04(19) . .
C4A C5A C7A 120.37(19) . .
C1A C6A C5A 118.9(2) . .
C1A C6A H6A 122.6(17) . .
C5A C6A H6A 118.4(17) . .
C1 C6 C5 120.2(2) . .
C1 C6 H6 121.6(16) . .
C5 C6 H6 118.2(16) . .
O3 C7 O4 123.0(2) . .
O3 C7 C5 122.7(2) . .
O4 C7 C5 114.3(2) . .
O4A C7A O3A 124.6(2) . .
O4A C7A C5A 117.03(19) . .
O3A C7A C5A 118.33(18) . .
O1A C8A O2A 121.45(19) . .
O1A C8A C1A 119.08(19) . .
O2A C8A C1A 119.45(19) . .
O1A C8A Pr1 53.19(11) . .
O2A C8A Pr1 68.90(11) . .
C1A C8A Pr1 167.56(15) . .
O1 C8 O2 121.5(2) . .
O1 C8 C1 121.0(2) . .
O2 C8 C1 117.5(2) . .
O1 C8 Pr1 62.70(12) . .
O2 C8 Pr1 58.92(11) . .
C1 C8 Pr1 173.76(16) . .

loop_
_geom_bond_atom_site_label_1
_geom_bond_atom_site_label_2
_geom_bond_distance
_geom_bond_site_symmetry_2
Pr1 O4A 2.3571(15) 1_445
Pr1 O3A 2.3905(16) 2_765
Pr1 O2A 2.4662(16) 2_755
Pr1 O1W 2.5044(16) .
Pr1 O1A 2.5204(16) .
Pr1 O2 2.5327(16) .
Pr1 O1 2.6170(16) .
Pr1 O2W 2.6415(18) .
Pr1 O2A 2.8650(16) .
Pr1 C8 2.943(2) .
Pr1 C8A 3.066(2) .
O1A C8A 1.265(3) .
C1A C6A 1.387(3) .
C1A C2A 1.410(3) .
C1A C8A 1.502(3) .
O1 C8 1.262(3) .
C1 C6 1.392(3) .
C1 C2 1.404(3) .
C1 C8 1.514(3) .
N1A N2A 1.242(3) .
N1A C3A 1.449(3) .
N1 N2 1.256(3) .
N1 C3 1.436(3) .
O1W H1WB 1.0771 .
O1W H1WA 0.9375 .
O2A C8A 1.268(3) .
O2A Pr1 2.4662(16) 2_755
O2W H2WB 0.73(4) .
O2W H2WA 0.90(5) .
O2 C8 1.274(3) .
C2A C3A 1.397(3) .
C2A H2A 0.90(3) .
C2 C3 1.402(3) .
C2 H2 0.96(3) .
N2 N3 1.129(3) .
N2A N3A 1.127(3) .
C3A C4A 1.384(3) .
C3 C4 1.391(4) .
O3 C7 1.213(3) .
O3A C7A 1.275(3) .
O3A Pr1 2.3905(16) 2_765
O3W H3WB 0.9573 .
O3W H3WA 0.9321 .
C4 C5 1.393(3) .
C4 H4C 0.9300 .
O4 C7 1.316(3) .
O4 H4B 0.8200 .
C4A C5A 1.410(3) .
C4A H4A 0.91(3) .
O4A C7A 1.254(3) .
O4A Pr1 2.3571(15) 1_665
O4W H4WA 1.0853 .
O4W H4WB 1.1974 .
C5 C6 1.405(3) .
C5 C7 1.494(3) .
C5A C6A 1.394(3) .
C5A C7A 1.501(3) .
C6A H6A 0.87(3) .
C6 H6 0.96(3) .
